data_7023369
loop_
_publ_author_name
'Song, Xue-Zhi'
'Song, Shu-Yan'
'Zhu, Min'
'Hao, Zhao-Min'
'Meng, Xing'
'Zhao, Shu-Na'
'Zhang, Hong-Jie'

_publ_section_title
;
 Employing tripodal carboxylate ligand to construct Co(II) coordination
 networks modulated by N-donor ligands: syntheses, structures and magnetic
 properties.
;
_journal_issue 36
_journal_name_full 'Dalton transactions (Cambridge, England : 2003)'
_journal_page_first 13231
_journal_page_last 13240
_journal_paper_doi 10.1039/c3dt51241j
_journal_volume 42
_journal_year 2013
_chemical_formula_sum 'C58 H50 Co3 N8 O18'
_chemical_formula_weight 1323.85
_chemical_name_systematic ?
_space_group_IT_number 2
_symmetry_cell_setting triclinic
_symmetry_space_group_name_Hall '-P 1'
_symmetry_space_group_name_H-M 'P -1'
_atom_sites_solution_hydrogens geom
_atom_sites_solution_primary direct
_atom_sites_solution_secondary difmap
_audit_creation_method SHELXL-97
_cell_angle_alpha 73.0720(10)
_cell_angle_beta 87.0920(10)
_cell_angle_gamma 71.8270(10)
_cell_formula_units_Z 1
_cell_length_a 9.5887(8)
_cell_length_b 12.0516(10)
_cell_length_c 13.4317(11)
_cell_measurement_temperature 185(2)
_cell_volume 1409.5(2)
_computing_cell_refinement 'Bruker SAINT'
_computing_data_collection 'Bruker APEX2'
_computing_data_reduction 'Bruker SAINT'
_computing_molecular_graphics 'Bruker SHELXTL'
_computing_publication_material 'Bruker SHELXTL'
_computing_structure_refinement 'SHELXL-97 (Sheldrick, 1997)'
_computing_structure_solution 'SHELXS-97 (Sheldrick, 1997)'
_diffrn_ambient_temperature 185(2)
_diffrn_measured_fraction_theta_full 0.982
_diffrn_measured_fraction_theta_max 0.982
_diffrn_measurement_device_type 'Bruker APEX-II CCD'
_diffrn_measurement_method '\f and \w scans'
_diffrn_radiation_monochromator graphite
_diffrn_radiation_source 'fine-focus sealed tube'
_diffrn_radiation_type MoK\a
_diffrn_radiation_wavelength 0.71073
_diffrn_reflns_av_R_equivalents 0.0350
_diffrn_reflns_av_sigmaI/netI 0.0649
_diffrn_reflns_limit_h_max 11
_diffrn_reflns_limit_h_min -11
_diffrn_reflns_limit_k_max 14
_diffrn_reflns_limit_k_min -14
_diffrn_reflns_limit_l_max 16
_diffrn_reflns_limit_l_min -15
_diffrn_reflns_number 9016
_diffrn_reflns_theta_full 26.03
_diffrn_reflns_theta_max 26.03
_diffrn_reflns_theta_min 1.86
_exptl_absorpt_coefficient_mu 0.956
_exptl_absorpt_correction_T_max 0.8393
_exptl_absorpt_correction_T_min 0.8101
_exptl_absorpt_correction_type multi-scan
_exptl_absorpt_process_details 'SADABS, Sheldrick, 1996'
_exptl_crystal_colour red
_exptl_crystal_density_diffrn 1.560
_exptl_crystal_density_method 'not measured'
_exptl_crystal_description block
_exptl_crystal_F_000 679
_exptl_crystal_size_max 0.23
_exptl_crystal_size_mid 0.20
_exptl_crystal_size_min 0.19
_refine_diff_density_max 0.909
_refine_diff_density_min -0.469
_refine_diff_density_rms 0.099
_refine_ls_extinction_method none
_refine_ls_goodness_of_fit_ref 1.059
_refine_ls_hydrogen_treatment constr
_refine_ls_matrix_type full
_refine_ls_number_parameters 398
_refine_ls_number_reflns 5459
_refine_ls_number_restraints 0
_refine_ls_restrained_S_all 1.059
_refine_ls_R_factor_all 0.0685
_refine_ls_R_factor_gt 0.0530
_refine_ls_shift/su_max 0.001
_refine_ls_shift/su_mean 0.000
_refine_ls_structure_factor_coef Fsqd
_refine_ls_weighting_details 'calc w=1/[\s^2^(Fo^2^)+(0.0755P)^2^+0.5254P] where P=(Fo^2^+2Fc^2^)/3'
_refine_ls_weighting_scheme calc
_refine_ls_wR_factor_gt 0.1350
_refine_ls_wR_factor_ref 0.1453
_reflns_number_gt 4260
_reflns_number_total 5459
_reflns_threshold_expression >2sigma(I)
_cod_data_source_file c3dt51241j.txt
_cod_data_source_block 1
_cod_depositor_comments
;
The following automatic conversions were performed:

'_symmetry_cell_setting' value 'Triclinic' changed to 'triclinic'
according to /home/saulius/struct/CIF-dictionaries/cif_core.dic
dictionary named 'cif_core.dic' version 2.4.2 from 2011-04-26.

Automatic conversion script
Id: cif_fix_values 1891 2012-01-12 08:04:46Z andrius 

The following automatic conversions were performed:

'_exptl_absorpt_correction_type' value 'multi-scans' was replaced
with the value 'multi-scan' as specified in the replacement file
'src/cod-tools/trunk/data/replacement-values/replacement_values.lst'.

Automatic conversion script
Id: cif_fix_values 5376 2017-05-30 11:51:03Z andrius 
;
_cod_original_sg_symbol_H-M P-1
_cod_database_code 7023369

loop_
_symmetry_equiv_pos_as_xyz
'x, y, z'
'-x, -y, -z'

loop_
_atom_site_label
_atom_site_type_symbol
_atom_site_fract_x
_atom_site_fract_y
_atom_site_fract_z
_atom_site_U_iso_or_equiv
_atom_site_adp_type
_atom_site_occupancy
_atom_site_symmetry_multiplicity
_atom_site_calc_flag
_atom_site_refinement_flags
C1 C 0.3039(4) -0.0730(3) 0.6962(3) 0.0181(8) Uani 1 1 d .
C2 C 0.1511(4) -0.0037(3) 0.6506(3) 0.0154(7) Uani 1 1 d .
C3 C 0.1239(4) 0.1143(3) 0.5851(3) 0.0180(7) Uani 1 1 d .
H3 H 0.2008 0.1500 0.5698 0.022 Uiso 1 1 calc R
C4 C -0.0172(4) 0.1796(3) 0.5423(3) 0.0189(8) Uani 1 1 d .
C5 C -0.1287(4) 0.1274(3) 0.5623(3) 0.0206(8) Uani 1 1 d .
H5 H -0.2241 0.1721 0.5311 0.025 Uiso 1 1 calc R
C6 C -0.1013(4) 0.0092(3) 0.6281(3) 0.0177(7) Uani 1 1 d .
C7 C 0.0379(4) -0.0558(3) 0.6750(3) 0.0180(7) Uani 1 1 d .
H7 H 0.0557 -0.1347 0.7230 0.022 Uiso 1 1 calc R
C8 C -0.2255(4) -0.0452(3) 0.6412(3) 0.0200(8) Uani 1 1 d .
C9 C -0.1290(4) 0.3949(3) 0.5046(3) 0.0203(8) Uani 1 1 d .
C10 C -0.1607(5) 0.3900(4) 0.6068(3) 0.0364(11) Uani 1 1 d .
H10 H -0.1276 0.3147 0.6602 0.044 Uiso 1 1 calc R
C11 C -0.2403(5) 0.4944(4) 0.6310(3) 0.0368(11) Uani 1 1 d .
H11 H -0.2612 0.4903 0.7017 0.044 Uiso 1 1 calc R
C12 C -0.2906(4) 0.6047(3) 0.5558(3) 0.0209(8) Uani 1 1 d .
C13 C -0.2586(5) 0.6079(4) 0.4537(3) 0.0326(10) Uani 1 1 d .
H13 H -0.2928 0.6831 0.4002 0.039 Uiso 1 1 calc R
C14 C -0.1780(5) 0.5042(4) 0.4279(3) 0.0343(10) Uani 1 1 d .
H14 H -0.1564 0.5082 0.3573 0.041 Uiso 1 1 calc R
C15 C -0.3718(4) 0.7202(3) 0.5835(3) 0.0200(8) Uani 1 1 d .
C16 C 0.6257(5) -0.0192(4) 0.9104(3) 0.0301(9) Uani 1 1 d .
H16 H 0.6793 -0.0908 0.9622 0.036 Uiso 1 1 calc R
C17 C 0.4937(5) 0.1003(4) 0.7757(4) 0.0429(12) Uani 1 1 d .
H17 H 0.4350 0.1292 0.7130 0.052 Uiso 1 1 calc R
C18 C 0.5317(5) 0.1721(4) 0.8241(4) 0.0474(13) Uani 1 1 d .
H18 H 0.5049 0.2586 0.8024 0.057 Uiso 1 1 calc R
C19 C 0.6889(5) 0.1280(4) 0.9859(3) 0.0363(10) Uani 1 1 d .
H19A H 0.7299 0.0553 1.0460 0.044 Uiso 1 1 calc R
H19B H 0.6151 0.1901 1.0120 0.044 Uiso 1 1 calc R
C20 C 0.8104(5) 0.1781(4) 0.9386(3) 0.0301(9) Uani 1 1 d .
C21 C 0.9194(5) 0.1107(4) 0.8886(4) 0.0398(11) Uani 1 1 d .
H21 H 0.9145 0.0350 0.8836 0.048 Uiso 1 1 calc R
C22 C 1.0345(5) 0.1511(4) 0.8460(3) 0.0395(11) Uani 1 1 d .
H22 H 1.1084 0.1030 0.8126 0.047 Uiso 1 1 calc R
C23 C 1.0427(5) 0.2610(4) 0.8519(3) 0.0363(10) Uani 1 1 d .
H23 H 1.1220 0.2892 0.8225 0.044 Uiso 1 1 calc R
C24 C 0.9352(4) 0.3297(4) 0.9008(3) 0.0314(9) Uani 1 1 d .
H24 H 0.9403 0.4061 0.9039 0.038 Uiso 1 1 calc R
C25 C 0.8198(4) 0.2895(3) 0.9456(3) 0.0237(8) Uani 1 1 d .
C26 C 0.7031(5) 0.3641(3) 1.0024(3) 0.0322(10) Uani 1 1 d .
H26A H 0.6052 0.3634 0.9831 0.039 Uiso 1 1 calc R
H26B H 0.7206 0.3251 1.0784 0.039 Uiso 1 1 calc R
C27 C 0.6314(4) 0.5809(3) 0.8959(3) 0.0253(9) Uani 1 1 d .
H27 H 0.5704 0.5717 0.8473 0.030 Uiso 1 1 calc R
C28 C 0.7516(5) 0.6563(4) 0.9729(4) 0.0392(11) Uani 1 1 d .
H28 H 0.7916 0.7121 0.9892 0.047 Uiso 1 1 calc R
C29 C 0.7809(5) 0.5378(4) 1.0278(4) 0.0422(12) Uani 1 1 d .
H29 H 0.8433 0.4959 1.0887 0.051 Uiso 1 1 calc R
N1 N 0.5529(3) -0.0200(3) 0.8310(3) 0.0246(7) Uani 1 1 d .
N2 N 0.6162(4) 0.0940(3) 0.9105(3) 0.0296(8) Uani 1 1 d .
N3 N 0.6560(3) 0.6846(3) 0.8902(2) 0.0226(7) Uani 1 1 d .
N4 N 0.7028(4) 0.4901(3) 0.9785(3) 0.0273(8) Uani 1 1 d .
O1 O 0.3284(3) -0.1586(2) 0.7786(2) 0.0251(6) Uani 1 1 d .
O2 O 0.4100(2) -0.0380(2) 0.65089(19) 0.0184(5) Uani 1 1 d .
O1W O 0.0090(4) -0.3642(3) 0.7613(3) 0.0648(11) Uani 1 1 d .
O3 O -0.2199(3) -0.1386(2) 0.7169(2) 0.0271(6) Uani 1 1 d .
O2W' O 0.487(2) 0.452(2) 0.7546(18) 0.226(8) Uiso 0.50 1 d P
O2W O 0.3428(13) 0.5950(10) 0.7414(7) 0.100(4) Uani 0.50 1 d P
O4 O -0.3293(3) 0.0104(2) 0.5750(2) 0.0260(6) Uani 1 1 d .
O5 O -0.0425(3) 0.2962(2) 0.4734(2) 0.0232(6) Uani 1 1 d .
O6 O -0.4047(3) 0.8180(2) 0.5108(2) 0.0225(6) Uani 1 1 d .
O7 O -0.3989(3) 0.7099(2) 0.6781(2) 0.0288(6) Uani 1 1 d .
Co1 Co 0.5000 0.0000 0.5000 0.01489(18) Uani 1 2 d S
Co2 Co 0.57729(5) -0.16450(4) 0.76028(4) 0.01735(16) Uani 1 1 d .

loop_
_atom_site_aniso_label
_atom_site_aniso_U_11
_atom_site_aniso_U_22
_atom_site_aniso_U_33
_atom_site_aniso_U_23
_atom_site_aniso_U_13
_atom_site_aniso_U_12
C1 0.0182(17) 0.0216(19) 0.019(2) -0.0129(16) 0.0017(14) -0.0059(15)
C2 0.0160(16) 0.0181(18) 0.0129(18) -0.0089(15) 0.0015(13) -0.0024(14)
C3 0.0161(16) 0.0212(19) 0.0192(19) -0.0104(16) 0.0050(14) -0.0056(14)
C4 0.0210(17) 0.0156(18) 0.0192(19) -0.0070(15) 0.0026(14) -0.0029(14)
C5 0.0142(16) 0.023(2) 0.021(2) -0.0078(17) -0.0027(14) 0.0003(14)
C6 0.0171(16) 0.0208(19) 0.0182(19) -0.0101(16) 0.0010(14) -0.0059(14)
C7 0.0188(17) 0.0185(19) 0.0153(19) -0.0054(15) 0.0013(14) -0.0035(14)
C8 0.0183(17) 0.0199(19) 0.024(2) -0.0112(17) 0.0046(15) -0.0050(15)
C9 0.0196(17) 0.0175(19) 0.024(2) -0.0076(16) 0.0000(15) -0.0051(14)
C10 0.053(3) 0.021(2) 0.021(2) -0.0028(18) -0.0009(19) 0.0061(19)
C11 0.058(3) 0.023(2) 0.019(2) -0.0054(18) 0.003(2) 0.000(2)
C12 0.0230(18) 0.0140(18) 0.024(2) -0.0054(16) -0.0016(15) -0.0030(14)
C13 0.052(3) 0.017(2) 0.021(2) -0.0038(17) 0.0003(19) 0.0000(18)
C14 0.055(3) 0.020(2) 0.018(2) -0.0034(18) 0.0033(19) -0.0006(19)
C15 0.0156(17) 0.0198(19) 0.024(2) -0.0066(17) 0.0011(15) -0.0053(14)
C16 0.041(2) 0.026(2) 0.027(2) -0.0084(18) 0.0009(18) -0.0146(18)
C17 0.047(3) 0.027(2) 0.053(3) -0.014(2) -0.022(2) -0.003(2)
C18 0.059(3) 0.026(2) 0.059(3) -0.017(2) -0.020(3) -0.008(2)
C19 0.061(3) 0.036(3) 0.025(2) -0.015(2) 0.002(2) -0.027(2)
C20 0.040(2) 0.031(2) 0.019(2) -0.0074(18) -0.0006(17) -0.0115(19)
C21 0.062(3) 0.032(2) 0.031(3) -0.018(2) 0.008(2) -0.015(2)
C22 0.046(3) 0.043(3) 0.027(2) -0.018(2) 0.004(2) -0.003(2)
C23 0.029(2) 0.051(3) 0.030(2) -0.014(2) 0.0024(18) -0.013(2)
C24 0.038(2) 0.030(2) 0.029(2) -0.0110(19) 0.0015(18) -0.0130(19)
C25 0.0278(19) 0.024(2) 0.020(2) -0.0068(17) -0.0020(16) -0.0088(16)
C26 0.041(2) 0.018(2) 0.034(2) -0.0028(18) 0.0137(19) -0.0089(18)
C27 0.0256(19) 0.027(2) 0.024(2) -0.0069(18) 0.0006(16) -0.0081(16)
C28 0.057(3) 0.023(2) 0.035(3) -0.006(2) -0.022(2) -0.008(2)
C29 0.059(3) 0.031(3) 0.031(3) -0.008(2) -0.024(2) -0.003(2)
N1 0.0269(16) 0.0224(17) 0.0280(19) -0.0120(15) 0.0016(14) -0.0084(14)
N2 0.044(2) 0.0305(19) 0.0221(18) -0.0112(16) 0.0034(15) -0.0200(16)
N3 0.0271(16) 0.0182(16) 0.0224(18) -0.0055(14) -0.0002(13) -0.0070(13)
N4 0.0356(18) 0.0202(17) 0.0215(18) -0.0036(15) 0.0027(14) -0.0047(14)
O1 0.0205(13) 0.0257(15) 0.0227(15) 0.0010(12) -0.0024(11) -0.0050(11)
O2 0.0150(12) 0.0219(13) 0.0183(13) -0.0074(11) 0.0018(10) -0.0042(10)
O1W 0.078(3) 0.048(2) 0.041(2) -0.0098(18) 0.0004(19) 0.0154(19)
O3 0.0202(13) 0.0216(14) 0.0366(17) -0.0030(13) 0.0035(12) -0.0079(11)
O2W 0.177(10) 0.142(9) 0.055(5) -0.040(6) 0.022(6) -0.142(8)
O4 0.0179(13) 0.0343(16) 0.0298(16) -0.0117(13) -0.0009(11) -0.0111(11)
O5 0.0249(13) 0.0173(13) 0.0246(15) -0.0068(12) 0.0050(11) -0.0025(11)
O6 0.0285(14) 0.0147(13) 0.0209(14) -0.0031(11) 0.0012(11) -0.0038(11)
O7 0.0480(17) 0.0196(14) 0.0170(15) -0.0071(12) 0.0060(12) -0.0071(12)
Co1 0.0138(3) 0.0154(4) 0.0156(4) -0.0053(3) -0.0005(3) -0.0038(3)
Co2 0.0178(3) 0.0175(3) 0.0163(3) -0.0048(2) -0.00089(19) -0.0048(2)

loop_
_atom_type_symbol
_atom_type_description
_atom_type_scat_dispersion_real
_atom_type_scat_dispersion_imag
_atom_type_scat_source
C C 0.0033 0.0016 'International Tables Vol C Tables 4.2.6.8 and 6.1.1.4'
H H 0.0000 0.0000 'International Tables Vol C Tables 4.2.6.8 and 6.1.1.4'
N N 0.0061 0.0033 'International Tables Vol C Tables 4.2.6.8 and 6.1.1.4'
O O 0.0106 0.0060 'International Tables Vol C Tables 4.2.6.8 and 6.1.1.4'
Co Co 0.3494 0.9721 'International Tables Vol C Tables 4.2.6.8 and 6.1.1.4'

loop_
_geom_angle_atom_site_label_1
_geom_angle_atom_site_label_2
_geom_angle_atom_site_label_3
_geom_angle
_geom_angle_site_symmetry_1
_geom_angle_site_symmetry_3
O1 C1 O2 120.0(3) . .
O1 C1 C2 121.9(3) . .
O2 C1 C2 118.0(3) . .
C3 C2 C7 120.7(3) . .
C3 C2 C1 118.6(3) . .
C7 C2 C1 120.7(3) . .
C2 C3 C4 119.2(3) . .
C2 C3 H3 120.4 . .
C4 C3 H3 120.4 . .
C5 C4 C3 120.7(3) . .
C5 C4 O5 120.2(3) . .
C3 C4 O5 119.0(3) . .
C4 C5 C6 120.0(3) . .
C4 C5 H5 120.0 . .
C6 C5 H5 120.0 . .
C5 C6 C7 120.1(3) . .
C5 C6 C8 117.2(3) . .
C7 C6 C8 122.6(3) . .
C6 C7 C2 119.2(3) . .
C6 C7 H7 120.4 . .
C2 C7 H7 120.4 . .
O4 C8 O3 125.4(3) . .
O4 C8 C6 114.9(3) . .
O3 C8 C6 119.7(3) . .
C14 C9 C10 119.7(4) . .
C14 C9 O5 116.4(3) . .
C10 C9 O5 123.8(3) . .
C11 C10 C9 119.7(4) . .
C11 C10 H10 120.2 . .
C9 C10 H10 120.2 . .
C12 C11 C10 121.7(4) . .
C12 C11 H11 119.1 . .
C10 C11 H11 119.1 . .
C11 C12 C13 117.9(3) . .
C11 C12 C15 121.5(4) . .
C13 C12 C15 120.6(3) . .
C14 C13 C12 121.2(4) . .
C14 C13 H13 119.4 . .
C12 C13 H13 119.4 . .
C9 C14 C13 119.8(4) . .
C9 C14 H14 120.1 . .
C13 C14 H14 120.1 . .
O6 C15 O7 125.8(3) . .
O6 C15 C12 117.2(3) . .
O7 C15 C12 117.0(3) . .
N1 C16 N2 112.4(4) . .
N1 C16 H16 123.8 . .
N2 C16 H16 123.8 . .
C18 C17 N1 109.8(4) . .
C18 C17 H17 125.1 . .
N1 C17 H17 125.1 . .
C17 C18 N2 105.9(4) . .
C17 C18 H18 127.0 . .
N2 C18 H18 127.0 . .
N2 C19 C20 112.2(3) . .
N2 C19 H19A 109.2 . .
C20 C19 H19A 109.2 . .
N2 C19 H19B 109.2 . .
C20 C19 H19B 109.2 . .
H19A C19 H19B 107.9 . .
C21 C20 C25 118.5(4) . .
C21 C20 C19 119.1(4) . .
C25 C20 C19 122.4(4) . .
C22 C21 C20 121.4(4) . .
C22 C21 H21 119.3 . .
C20 C21 H21 119.3 . .
C21 C22 C23 120.0(4) . .
C21 C22 H22 120.0 . .
C23 C22 H22 120.0 . .
C22 C23 C24 119.5(4) . .
C22 C23 H23 120.2 . .
C24 C23 H23 120.2 . .
C23 C24 C25 121.2(4) . .
C23 C24 H24 119.4 . .
C25 C24 H24 119.4 . .
C24 C25 C20 119.3(4) . .
C24 C25 C26 121.1(3) . .
C20 C25 C26 119.6(3) . .
N4 C26 C25 112.9(3) . .
N4 C26 H26A 109.0 . .
C25 C26 H26A 109.0 . .
N4 C26 H26B 109.0 . .
C25 C26 H26B 109.0 . .
H26A C26 H26B 107.8 . .
N3 C27 N4 112.0(3) . .
N3 C27 H27 124.0 . .
N4 C27 H27 124.0 . .
C29 C28 N3 110.3(4) . .
C29 C28 H28 124.8 . .
N3 C28 H28 124.8 . .
C28 C29 N4 106.4(4) . .
C28 C29 H29 126.8 . .
N4 C29 H29 126.8 . .
C16 N1 C17 105.2(3) . .
C16 N1 Co2 129.8(3) . .
C17 N1 Co2 121.4(3) . .
C16 N2 C18 106.8(3) . .
C16 N2 C19 126.7(4) . .
C18 N2 C19 126.4(4) . .
C27 N3 C28 104.6(3) . .
C27 N3 Co2 119.9(3) . 1_565
C28 N3 Co2 134.7(3) . 1_565
C27 N4 C29 106.6(3) . .
C27 N4 C26 124.7(4) . .
C29 N4 C26 128.5(3) . .
C1 O1 Co2 85.6(2) . .
C1 O2 Co2 96.4(2) . .
C1 O2 Co1 140.1(2) . .
Co2 O2 Co1 109.04(10) . .
C8 O3 Co2 115.3(2) . 1_455
C8 O4 Co1 146.4(3) . 1_455
C9 O5 C4 118.3(3) . .
C15 O6 Co1 135.4(2) . 1_465
C15 O7 Co2 129.1(2) . 1_465
O4 Co1 O4 180.00(15) 2_556 1_655
O4 Co1 O6 85.93(10) 2_556 1_645
O4 Co1 O6 94.07(10) 1_655 1_645
O4 Co1 O6 94.07(10) 2_556 2_566
O4 Co1 O6 85.93(10) 1_655 2_566
O6 Co1 O6 180.00(15) 1_645 2_566
O4 Co1 O2 85.13(10) 2_556 2_656
O4 Co1 O2 94.87(10) 1_655 2_656
O6 Co1 O2 86.69(10) 1_645 2_656
O6 Co1 O2 93.31(10) 2_566 2_656
O4 Co1 O2 94.87(10) 2_556 .
O4 Co1 O2 85.13(10) 1_655 .
O6 Co1 O2 93.31(10) 1_645 .
O6 Co1 O2 86.69(10) 2_566 .
O2 Co1 O2 180.0 2_656 .
O7 Co2 N3 85.93(11) 1_645 1_545
O7 Co2 O3 93.17(11) 1_645 1_655
N3 Co2 O3 96.96(11) 1_545 1_655
O7 Co2 O2 89.41(10) 1_645 .
N3 Co2 O2 152.89(11) 1_545 .
O3 Co2 O2 109.97(10) 1_655 .
O7 Co2 N1 174.16(11) 1_645 .
N3 Co2 N1 99.53(12) 1_545 .
O3 Co2 N1 84.15(11) 1_655 .
O2 Co2 N1 86.65(11) . .
O7 Co2 O1 87.50(11) 1_645 .
N3 Co2 O1 94.97(11) 1_545 .
O3 Co2 O1 168.07(10) 1_655 .
O2 Co2 O1 58.11(9) . .
N1 Co2 O1 94.05(11) . .

loop_
_geom_bond_atom_site_label_1
_geom_bond_atom_site_label_2
_geom_bond_distance
_geom_bond_site_symmetry_2
C1 O1 1.246(4) .
C1 O2 1.280(4) .
C1 C2 1.500(5) .
C2 C3 1.388(5) .
C2 C7 1.396(5) .
C3 C4 1.390(5) .
C3 H3 0.9500 .
C4 C5 1.380(5) .
C4 O5 1.394(4) .
C5 C6 1.391(5) .
C5 H5 0.9500 .
C6 C7 1.393(5) .
C6 C8 1.509(5) .
C7 H7 0.9500 .
C8 O4 1.248(4) .
C8 O3 1.267(4) .
C9 C14 1.375(5) .
C9 C10 1.379(6) .
C9 O5 1.385(4) .
C10 C11 1.374(6) .
C10 H10 0.9500 .
C11 C12 1.374(5) .
C11 H11 0.9500 .
C12 C13 1.382(6) .
C12 C15 1.510(5) .
C13 C14 1.380(5) .
C13 H13 0.9500 .
C14 H14 0.9500 .
C15 O6 1.253(4) .
C15 O7 1.262(5) .
C16 N1 1.309(5) .
C16 N2 1.339(5) .
C16 H16 0.9500 .
C17 C18 1.360(6) .
C17 N1 1.371(5) .
C17 H17 0.9500 .
C18 N2 1.369(6) .
C18 H18 0.9500 .
C19 N2 1.473(5) .
C19 C20 1.506(6) .
C19 H19A 0.9900 .
C19 H19B 0.9900 .
C20 C21 1.386(6) .
C20 C25 1.403(5) .
C21 C22 1.374(6) .
C21 H21 0.9500 .
C22 C23 1.376(6) .
C22 H22 0.9500 .
C23 C24 1.377(6) .
C23 H23 0.9500 .
C24 C25 1.385(6) .
C24 H24 0.9500 .
C25 C26 1.526(5) .
C26 N4 1.456(5) .
C26 H26A 0.9900 .
C26 H26B 0.9900 .
C27 N3 1.323(5) .
C27 N4 1.341(5) .
C27 H27 0.9500 .
C28 C29 1.348(6) .
C28 N3 1.371(5) .
C28 H28 0.9500 .
C29 N4 1.368(5) .
C29 H29 0.9500 .
N1 Co2 2.162(3) .
N3 Co2 2.086(3) 1_565
O1 Co2 2.368(2) .
O2 Co2 2.113(2) .
O2 Co1 2.143(2) .
O3 Co2 2.092(3) 1_455
O2W' O2W 1.81(2) .
O4 Co1 2.020(2) 1_455
O6 Co1 2.060(2) 1_465
O7 Co2 2.073(3) 1_465
Co1 O4 2.020(2) 2_556
Co1 O4 2.020(2) 1_655
Co1 O6 2.060(2) 1_645
Co1 O6 2.060(2) 2_566
Co1 O2 2.143(2) 2_656
Co2 O7 2.073(3) 1_645
Co2 N3 2.086(3) 1_545
Co2 O3 2.092(3) 1_655

loop_
_geom_torsion_atom_site_label_1
_geom_torsion_atom_site_label_2
_geom_torsion_atom_site_label_3
_geom_torsion_atom_site_label_4
_geom_torsion
_geom_torsion_site_symmetry_4
O1 C1 C2 C3 156.0(3) .
O2 C1 C2 C3 -20.6(5) .
O1 C1 C2 C7 -22.8(5) .
O2 C1 C2 C7 160.7(3) .
C7 C2 C3 C4 -1.2(5) .
C1 C2 C3 C4 -180.0(3) .
C2 C3 C4 C5 -1.5(5) .
C2 C3 C4 O5 -177.5(3) .
C3 C4 C5 C6 1.7(5) .
O5 C4 C5 C6 177.6(3) .
C4 C5 C6 C7 0.9(5) .
C4 C5 C6 C8 -176.2(3) .
C5 C6 C7 C2 -3.6(5) .
C8 C6 C7 C2 173.4(3) .
C3 C2 C7 C6 3.8(5) .
C1 C2 C7 C6 -177.5(3) .
C5 C6 C8 O4 14.9(5) .
C7 C6 C8 O4 -162.2(3) .
C5 C6 C8 O3 -163.5(3) .
C7 C6 C8 O3 19.5(5) .
C14 C9 C10 C11 -0.3(7) .
O5 C9 C10 C11 176.1(4) .
C9 C10 C11 C12 0.4(7) .
C10 C11 C12 C13 0.0(7) .
C10 C11 C12 C15 -177.0(4) .
C11 C12 C13 C14 -0.4(7) .
C15 C12 C13 C14 176.6(4) .
C10 C9 C14 C13 -0.1(6) .
O5 C9 C14 C13 -176.8(4) .
C12 C13 C14 C9 0.5(7) .
C11 C12 C15 O6 175.1(4) .
C13 C12 C15 O6 -1.8(5) .
C11 C12 C15 O7 -4.1(5) .
C13 C12 C15 O7 179.0(4) .
N1 C17 C18 N2 0.2(6) .
N2 C19 C20 C21 -53.1(5) .
N2 C19 C20 C25 128.6(4) .
C25 C20 C21 C22 -0.2(7) .
C19 C20 C21 C22 -178.6(4) .
C20 C21 C22 C23 -0.5(7) .
C21 C22 C23 C24 0.1(7) .
C22 C23 C24 C25 0.9(6) .
C23 C24 C25 C20 -1.6(6) .
C23 C24 C25 C26 178.2(4) .
C21 C20 C25 C24 1.2(6) .
C19 C20 C25 C24 179.6(4) .
C21 C20 C25 C26 -178.6(4) .
C19 C20 C25 C26 -0.2(6) .
C24 C25 C26 N4 16.5(6) .
C20 C25 C26 N4 -163.7(4) .
N3 C28 C29 N4 0.3(6) .
N2 C16 N1 C17 0.6(5) .
N2 C16 N1 Co2 158.8(3) .
C18 C17 N1 C16 -0.5(5) .
C18 C17 N1 Co2 -160.9(3) .
N1 C16 N2 C18 -0.5(5) .
N1 C16 N2 C19 -177.5(4) .
C17 C18 N2 C16 0.1(5) .
C17 C18 N2 C19 177.2(4) .
C20 C19 N2 C16 109.2(5) .
C20 C19 N2 C18 -67.3(6) .
N4 C27 N3 C28 1.5(5) .
N4 C27 N3 Co2 173.2(2) 1_565
C29 C28 N3 C27 -1.1(5) .
C29 C28 N3 Co2 -170.9(3) 1_565
N3 C27 N4 C29 -1.4(5) .
N3 C27 N4 C26 -176.7(3) .
C28 C29 N4 C27 0.6(5) .
C28 C29 N4 C26 175.7(4) .
C25 C26 N4 C27 84.9(5) .
C25 C26 N4 C29 -89.3(5) .
O2 C1 O1 Co2 0.2(3) .
C2 C1 O1 Co2 -176.3(3) .
O1 C1 O2 Co2 -0.2(3) .
C2 C1 O2 Co2 176.4(2) .
O1 C1 O2 Co1 129.9(3) .
C2 C1 O2 Co1 -53.5(5) .
O4 C8 O3 Co2 -20.8(5) 1_455
C6 C8 O3 Co2 157.3(2) 1_455
O3 C8 O4 Co1 -25.7(7) 1_455
C6 C8 O4 Co1 156.1(3) 1_455
C14 C9 O5 C4 -166.1(3) .
C10 C9 O5 C4 17.3(5) .
C5 C4 O5 C9 71.8(4) .
C3 C4 O5 C9 -112.3(4) .
O7 C15 O6 Co1 3.6(6) 1_465
C12 C15 O6 Co1 -175.5(2) 1_465
O6 C15 O7 Co2 -27.8(5) 1_465
C12 C15 O7 Co2 151.3(3) 1_465
C1 O2 Co1 O4 9.5(4) 2_556
Co2 O2 Co1 O4 136.03(12) 2_556
C1 O2 Co1 O4 -170.5(4) 1_655
Co2 O2 Co1 O4 -43.97(12) 1_655
C1 O2 Co1 O6 -76.7(3) 1_645
Co2 O2 Co1 O6 49.84(12) 1_645
C1 O2 Co1 O6 103.3(3) 2_566
Co2 O2 Co1 O6 -130.16(12) 2_566
C1 O2 Co1 O2 109(100) 2_656
Co2 O2 Co1 O2 -125(100) 2_656
C1 O2 Co2 O7 87.6(2) 1_645
Co1 O2 Co2 O7 -61.15(12) 1_645
C1 O2 Co2 N3 7.7(3) 1_545
Co1 O2 Co2 N3 -141.0(2) 1_545
C1 O2 Co2 O3 -179.29(19) 1_655
Co1 O2 Co2 O3 32.01(14) 1_655
C1 O2 Co2 N1 -96.7(2) .
Co1 O2 Co2 N1 114.54(12) .
C1 O2 Co2 O1 0.13(18) .
Co1 O2 Co2 O1 -148.58(15) .
C16 N1 Co2 O7 -130.0(11) 1_645
C17 N1 Co2 O7 25.1(13) 1_645
C16 N1 Co2 N3 29.0(4) 1_545
C17 N1 Co2 N3 -175.9(3) 1_545
C16 N1 Co2 O3 -67.1(4) 1_655
C17 N1 Co2 O3 88.0(3) 1_655
C16 N1 Co2 O2 -177.6(4) .
C17 N1 Co2 O2 -22.4(3) .
C16 N1 Co2 O1 124.7(4) .
C17 N1 Co2 O1 -80.1(3) .
C1 O1 Co2 O7 -91.0(2) 1_645
C1 O1 Co2 N3 -176.7(2) 1_545
C1 O1 Co2 O3 2.5(6) 1_655
C1 O1 Co2 O2 -0.13(19) .
C1 O1 Co2 N1 83.4(2) .
